data_2236966
loop_
_publ_author_name
'D\'iaz, Jes\'us Garc\'ia'
'Albor, Atzimba Garc\'ia'
'Jaime, Espino Valencia'
'Vr\'abel, Viktor'
'Ko\<z\'i\<sek, Jozef'

_publ_section_title
;
 Poly[diamminedi-\m~3~-dicyanamido-copper(II)]
;
_journal_coeditor_code LR2087
_journal_issue 12
_journal_name_full 'Acta Crystallographica Section E'
_journal_page_first i89
_journal_page_last i90
_journal_paper_doi 10.1107/S1600536812045382
_journal_volume 68
_journal_year 2012
_chemical_formula_iupac '[Cu (C2 N3)2 (N H3)2]'
_chemical_formula_moiety 'C4 H6 Cu N8'
_chemical_formula_sum 'C4 H6 Cu N8'
_chemical_formula_weight 229.72
_chemical_name_systematic
;
Poly[diamminedi-\m~3~-dicyanamido-copper(II)]
;
_space_group_IT_number 14
_symmetry_cell_setting monoclinic
_symmetry_space_group_name_Hall '-P 2ybc'
_symmetry_space_group_name_H-M 'P 1 21/c 1'
_atom_sites_solution_hydrogens geom
_atom_sites_solution_primary direct
_atom_sites_solution_secondary difmap
_audit_creation_method SHELXL-97
_cell_angle_alpha 90.00
_cell_angle_beta 113.782(3)
_cell_angle_gamma 90.00
_cell_formula_units_Z 2
_cell_length_a 7.1310(2)
_cell_length_b 9.6301(2)
_cell_length_c 7.2162(2)
_cell_measurement_reflns_used 15460
_cell_measurement_temperature 298(2)
_cell_measurement_theta_max 29.2836
_cell_measurement_theta_min 3.7338
_cell_volume 453.47(2)
_computing_cell_refinement 'CrysAlis CCD (Oxford Diffraction, 2010)'
_computing_data_collection 'CrysAlis CCD (Oxford Diffraction, 2010)'
_computing_data_reduction 'CrysAlis RED (Oxford Diffraction, 2010)'
_computing_molecular_graphics 'DIAMOND (Brandenburg, 1998)'
_computing_publication_material 'enCIFer (Allen <i>et al.</i>, 2004)'
_computing_structure_refinement 'SHELXL97 (Sheldrick, 2008)'
_computing_structure_solution 'SHELXS97 (Sheldrick, 2008)'
_diffrn_ambient_temperature 298(2)
_diffrn_detector_area_resol_mean 10.4340
_diffrn_measured_fraction_theta_full 0.998
_diffrn_measured_fraction_theta_max 0.996
_diffrn_measurement_device_type 'Oxford Diffraction Gemini R CCD'
_diffrn_measurement_method '\w and \f scans'
_diffrn_radiation_monochromator graphite
_diffrn_radiation_source 'fine-focus sealed tube'
_diffrn_radiation_type MoK\a
_diffrn_radiation_wavelength 0.71073
_diffrn_reflns_av_R_equivalents 0.0164
_diffrn_reflns_av_sigmaI/netI 0.0044
_diffrn_reflns_limit_h_max 9
_diffrn_reflns_limit_h_min -9
_diffrn_reflns_limit_k_max 12
_diffrn_reflns_limit_k_min -12
_diffrn_reflns_limit_l_max 9
_diffrn_reflns_limit_l_min -9
_diffrn_reflns_number 19836
_diffrn_reflns_theta_full 25.00
_diffrn_reflns_theta_max 28.28
_diffrn_reflns_theta_min 3.74
_diffrn_standards_decay_% 0
_exptl_absorpt_coefficient_mu 2.376
_exptl_absorpt_correction_T_max 0.682
_exptl_absorpt_correction_T_min 0.410
_exptl_absorpt_correction_type analytical
_exptl_absorpt_process_details
;
[CrysAlis RED (Oxford Diffraction, 2010), based on expressions derived
by
Clark & Reid (1995)]
;
_exptl_crystal_colour 'dark blue'
_exptl_crystal_density_diffrn 1.682
_exptl_crystal_density_method 'not measured'
_exptl_crystal_description block
_exptl_crystal_F_000 230
_exptl_crystal_size_max 0.5215
_exptl_crystal_size_mid 0.3168
_exptl_crystal_size_min 0.1680
_refine_diff_density_max 0.214
_refine_diff_density_min -0.249
_refine_ls_extinction_method none
_refine_ls_goodness_of_fit_ref 1.067
_refine_ls_hydrogen_treatment mixed
_refine_ls_matrix_type full
_refine_ls_number_parameters 74
_refine_ls_number_reflns 1126
_refine_ls_number_restraints 0
_refine_ls_restrained_S_all 1.067
_refine_ls_R_factor_all 0.0194
_refine_ls_R_factor_gt 0.0170
_refine_ls_shift/su_max 0.000
_refine_ls_shift/su_mean 0.000
_refine_ls_structure_factor_coef Fsqd
_refine_ls_weighting_details 'calc w=1/[\s^2^(Fo^2^)+(0.0314P)^2^+0.1130P] where P=(Fo^2^+2Fc^2^)/3'
_refine_ls_weighting_scheme calc
_refine_ls_wR_factor_gt 0.0493
_refine_ls_wR_factor_ref 0.0521
_reflns_number_gt 1019
_reflns_number_total 1126
_reflns_threshold_expression I>2sigma(I)
_cod_data_source_file lr2087.cif
_cod_data_source_block I
_cod_original_sg_symbol_H-M 'P 21/c'
_cod_database_code 2236966
_cod_database_fobs_code 2236966

loop_
_symmetry_equiv_pos_as_xyz
'x, y, z'
'-x, y+1/2, -z+1/2'
'-x, -y, -z'
'x, -y-1/2, z-1/2'

loop_
_atom_site_type_symbol
_atom_site_label
_atom_site_fract_x
_atom_site_fract_y
_atom_site_fract_z
_atom_site_U_iso_or_equiv
_atom_site_adp_type
_atom_site_calc_flag
_atom_site_refinement_flags
_atom_site_occupancy
_atom_site_symmetry_multiplicity
C C1 0.12500(18) 0.20615(12) 0.40737(17) 0.0314(2) Uani d . 1 1
C C2 0.2567(2) -0.00704(11) 0.5168(2) 0.0313(3) Uani d . 1 1
N N1 -0.26849(18) 0.41648(13) 0.45514(19) 0.0362(2) Uani d . 1 1
H H1 -0.351(3) 0.472(2) 0.371(4) 0.054(6) Uiso d . 1 1
H H2 -0.283(3) 0.417(2) 0.572(3) 0.053(5) Uiso d . 1 1
H H3 -0.281(3) 0.338(3) 0.410(3) 0.062(6) Uiso d . 1 1
N N2 0.09027(19) 0.32110(12) 0.42058(18) 0.0416(3) Uani d . 1 1
N N3 0.15107(18) 0.07772(11) 0.36879(16) 0.0389(3) Uani d . 1 1
N N4 0.3460(2) -0.09051(13) 0.63406(19) 0.0462(3) Uani d . 1 1
Cu Cu1 0.0000 0.5000 0.5000 0.02839(10) Uani d S 1 2

loop_
_atom_site_aniso_label
_atom_site_aniso_U_11
_atom_site_aniso_U_22
_atom_site_aniso_U_33
_atom_site_aniso_U_12
_atom_site_aniso_U_13
_atom_site_aniso_U_23
C1 0.0349(5) 0.0285(6) 0.0293(5) 0.0008(4) 0.0114(4) -0.0034(4)
C2 0.0340(6) 0.0271(6) 0.0332(6) -0.0019(4) 0.0140(5) -0.0056(4)
N1 0.0405(6) 0.0299(5) 0.0365(6) -0.0005(4) 0.0138(5) -0.0001(5)
N2 0.0518(7) 0.0276(5) 0.0431(6) 0.0054(5) 0.0168(5) -0.0042(4)
N3 0.0520(6) 0.0267(5) 0.0313(5) 0.0077(4) 0.0097(5) -0.0046(4)
N4 0.0520(7) 0.0353(6) 0.0459(6) 0.0033(5) 0.0140(5) 0.0045(5)
Cu1 0.03572(14) 0.01832(13) 0.03050(14) 0.00135(6) 0.01271(10) -0.00132(6)

loop_
_atom_type_symbol
_atom_type_description
_atom_type_scat_dispersion_real
_atom_type_scat_dispersion_imag
_atom_type_scat_source
C C 0.0033 0.0016 'International Tables Vol C Tables 4.2.6.8 and 6.1.1.4'
H H 0.0000 0.0000 'International Tables Vol C Tables 4.2.6.8 and 6.1.1.4'
N N 0.0061 0.0033 'International Tables Vol C Tables 4.2.6.8 and 6.1.1.4'
Cu Cu 0.3201 1.2651 'International Tables Vol C Tables 4.2.6.8 and 6.1.1.4'

loop_
_geom_angle_atom_site_label_1
_geom_angle_atom_site_label_2
_geom_angle_atom_site_label_3
_geom_angle_site_symmetry_1
_geom_angle_site_symmetry_3
_geom_angle
N2 C1 N3 . . 172.98(14)
N4 C2 N3 . . 173.97(14)
Cu1 N1 H1 . . 102.1(15)
Cu1 N1 H2 . . 108.6(12)
H1 N1 H2 . . 111(2)
Cu1 N1 H3 . . 112.9(15)
H1 N1 H3 . . 112(2)
H2 N1 H3 . . 110.2(19)
C1 N2 Cu1 . . 163.67(11)
C1 N3 C2 . . 120.18(11)
N1 Cu1 N1 3_566 . 180.00(7)
N1 Cu1 N2 3_566 . 89.72(5)
N1 Cu1 N2 . . 90.28(5)
N1 Cu1 N2 3_566 3_566 90.28(5)
N1 Cu1 N2 . 3_566 89.72(5)
N2 Cu1 N2 . 3_566 180.0

loop_
_geom_bond_atom_site_label_1
_geom_bond_atom_site_label_2
_geom_bond_site_symmetry_2
_geom_bond_distance
C1 N2 . 1.1466(17)
C1 N3 . 1.2975(16)
C2 N4 . 1.1546(18)
C2 N3 . 1.3135(17)
N1 Cu1 . 1.9793(12)
N1 H1 . 0.84(2)
N1 H2 . 0.89(2)
N1 H3 . 0.81(2)
N2 Cu1 . 2.0021(11)
Cu1 N1 3_566 1.9793(12)
Cu1 N2 3_566 2.0021(11)

loop_
_geom_hbond_atom_site_label_D
_geom_hbond_atom_site_label_H
_geom_hbond_atom_site_label_A
_geom_hbond_site_symmetry_A
_geom_hbond_distance_DH
_geom_hbond_distance_HA
_geom_hbond_distance_DA
_geom_hbond_angle_DHA
N1 H1 N4 4_465 0.84(2) 2.43(2) 3.2555(18) 165.4(19)
N1 H2 N4 2_556 0.89(2) 2.34(2) 3.2278(18) 175.7(17)
N1 H3 N4 3_556 0.81(2) 2.43(2) 3.2073(18) 162.1(19)

loop_
_geom_torsion_atom_site_label_1
_geom_torsion_atom_site_label_2
_geom_torsion_atom_site_label_3
_geom_torsion_atom_site_label_4
_geom_torsion_site_symmetry_4
_geom_torsion
N3 C1 N2 Cu1 . 124.8(10)
N2 C1 N3 C2 . -178.5(11)
N4 C2 N3 C1 . 18E1(10)
C1 N2 Cu1 N1 3_566 130.8(4)
C1 N2 Cu1 N1 . -49.2(4)
C1 N2 Cu1 N2 3_566 2E1(10)
